data_4029403
loop_
_publ_author_name
'Hong, Fong-Jiao'
'Low, Yun-Yee'
'Chong, Kam-Weng'
'Thomas, Noel F.'
'Kam, Toh-Seok'

_publ_section_title
;
 Biomimetic oxidative dimerization of anodically generated stilbene
 radical cations: effect of aromatic substitution on product distribution
 and reaction pathways.
;
_journal_issue 10
_journal_name_full 'The Journal of organic chemistry'
_journal_page_first 4528
_journal_page_last 4543
_journal_paper_doi 10.1021/jo500559r
_journal_volume 79
_journal_year 2014
_chemical_formula_moiety 'C32 H26 F6 O3'
_chemical_formula_sum 'C32 H26 F6 O3'
_chemical_formula_weight 572.53
_chemical_melting_point 141.0(10)
_chemical_name_systematic
; 
 ? 
;
_space_group_IT_number 14
_symmetry_cell_setting monoclinic
_symmetry_space_group_name_Hall '-P 2yn'
_symmetry_space_group_name_H-M 'P 1 21/n 1'
_atom_sites_solution_hydrogens geom
_atom_sites_solution_primary direct
_atom_sites_solution_secondary difmap
_audit_creation_method SHELXL-97
_cell_angle_alpha 90.00
_cell_angle_beta 90.00
_cell_angle_gamma 90.00
_cell_formula_units_Z 8
_cell_length_a 8.7765(7)
_cell_length_b 26.7134(18)
_cell_length_c 23.5585(16)
_cell_measurement_reflns_used 4111
_cell_measurement_temperature 100(2)
_cell_measurement_theta_max 21.55
_cell_measurement_theta_min 2.30
_cell_volume 5523.3(7)
_computing_cell_refinement 'SAINT (Bruker, 2007)'
_computing_data_collection 'APEX2 (Bruker, 2007)'
_computing_data_reduction 'SAINT (Bruker, 2007)'
_computing_molecular_graphics 'X-SEED (Barbour, 2001)'
_computing_publication_material
;  
SHELXL-97 (Sheldrick, 2008), enCIFer (Allen et al., 2004),
;
_computing_structure_refinement
;  
SHELXL97 (Sheldrick, 2008), Olex2 (Dolomanov & Puschmann, 2009)
;
_computing_structure_solution 'SHELXS97 (Sheldrick, 2008)'
_diffrn_ambient_temperature 100(2)
_diffrn_measured_fraction_theta_full 1.000
_diffrn_measured_fraction_theta_max 1.000
_diffrn_measurement_device_type 'Bruker SMART APEX CCD'
_diffrn_measurement_method '\w scans'
_diffrn_radiation_monochromator graphite
_diffrn_radiation_source 'fine-focus sealed tube'
_diffrn_radiation_type MoK\a
_diffrn_radiation_wavelength 0.71073
_diffrn_reflns_av_R_equivalents 0.1259
_diffrn_reflns_av_sigmaI/netI 0.1517
_diffrn_reflns_limit_h_max 11
_diffrn_reflns_limit_h_min -11
_diffrn_reflns_limit_k_max 34
_diffrn_reflns_limit_k_min -34
_diffrn_reflns_limit_l_max 30
_diffrn_reflns_limit_l_min -30
_diffrn_reflns_number 52375
_diffrn_reflns_theta_full 25.00
_diffrn_reflns_theta_max 27.50
_diffrn_reflns_theta_min 1.15
_exptl_absorpt_coefficient_mu 0.115
_exptl_absorpt_correction_T_max 0.9978
_exptl_absorpt_correction_T_min 0.9573
_exptl_absorpt_correction_type multi-scan
_exptl_absorpt_process_details 'SADABS (Bruker, 2006)'
_exptl_crystal_colour colorless
_exptl_crystal_density_diffrn 1.377
_exptl_crystal_density_method 'not measured'
_exptl_crystal_description block
_exptl_crystal_F_000 2368
_exptl_crystal_size_max 0.40
_exptl_crystal_size_mid 0.20
_exptl_crystal_size_min 0.02
_refine_diff_density_max 0.347
_refine_diff_density_min -0.427
_refine_diff_density_rms 0.055
_refine_ls_extinction_method none
_refine_ls_goodness_of_fit_ref 0.842
_refine_ls_hydrogen_treatment constr
_refine_ls_matrix_type full
_refine_ls_number_parameters 743
_refine_ls_number_reflns 12724
_refine_ls_number_restraints 0
_refine_ls_restrained_S_all 0.842
_refine_ls_R_factor_all 0.1506
_refine_ls_R_factor_gt 0.0549
_refine_ls_shift/su_max <0.001
_refine_ls_shift/su_mean <0.001
_refine_ls_structure_factor_coef Fsqd
_refine_ls_weighting_details 'calc w=1/[\s^2^(Fo^2^)+(0.0514P)^2^+0.0000P] where P=(Fo^2^+2Fc^2^)/3'
_refine_ls_weighting_scheme calc
_refine_ls_wR_factor_gt 0.0992
_refine_ls_wR_factor_ref 0.1321
_reflns_number_gt 5764
_reflns_number_total 12724
_reflns_threshold_expression I>2\s(I)
_cod_data_source_file jo500559r_si_015.cif
_cod_data_source_block hfj1
_cod_depositor_comments
;
The following automatic conversions were performed:

'_chemical_melting_point' value '140-142' was changed to '141.0(10)'
- the average value was taken and precision was
estimated.

'_symmetry_cell_setting' value 'Monoclinic' changed to
'monoclinic' according to
/usr/data/users/saulius/crontab/automatic-downloads/rss-feeds/ACS/lib/dictionaries/cif_core.dic
dictionary named 'cif_core.dic' version 2.4.2 from 2011-04-26.

Automatic conversion script
Id: cif_fix_values 2281 2013-09-26 08:29:07Z andrius 

 Adding full bibliography for 4029384--4029417.cif.
;
_cod_original_sg_symbol_H-M 'P 21/n'
_cod_database_code 4029403

loop_
_symmetry_equiv_pos_as_xyz
'x, y, z'
'-x+1/2, y+1/2, -z+1/2'
'-x, -y, -z'
'x-1/2, -y-1/2, z-1/2'

loop_
_atom_site_label
_atom_site_type_symbol
_atom_site_fract_x
_atom_site_fract_y
_atom_site_fract_z
_atom_site_U_iso_or_equiv
_atom_site_adp_type
_atom_site_occupancy
_atom_site_symmetry_multiplicity
_atom_site_calc_flag
_atom_site_refinement_flags
C1A C 0.1496(3) 0.17278(10) 0.77372(11) 0.0206(6) Uani 1 1 d .
C2A C 0.3049(3) 0.17120(10) 0.77807(11) 0.0229(7) Uani 1 1 d .
H2A H 0.3586 0.2013 0.7858 0.027 Uiso 1 1 calc R
C3A C 0.3872(3) 0.12689(10) 0.77156(12) 0.0271(7) Uani 1 1 d .
H3A H 0.4950 0.1268 0.7751 0.033 Uiso 1 1 calc R
C4A C 0.3089(4) 0.08288(10) 0.75986(12) 0.0286(7) Uani 1 1 d .
C5A C 0.1515(4) 0.08375(11) 0.75525(13) 0.0331(8) Uani 1 1 d .
H5A H 0.0976 0.0537 0.7471 0.040 Uiso 1 1 calc R
C6A C 0.0728(4) 0.12794(10) 0.76242(13) 0.0303(8) Uani 1 1 d .
H6A H -0.0352 0.1280 0.7597 0.036 Uiso 1 1 calc R
C7A C 0.0609(3) 0.22085(9) 0.77799(11) 0.0199(6) Uani 1 1 d .
H7A H -0.0388 0.2137 0.7969 0.024 Uiso 1 1 calc R
C8A C 0.0294(3) 0.24661(9) 0.72086(11) 0.0181(6) Uani 1 1 d .
H8A H 0.1225 0.2440 0.6966 0.022 Uiso 1 1 calc R
C9A C -0.1037(3) 0.22504(9) 0.68901(11) 0.0181(6) Uani 1 1 d .
C10A C -0.2503(3) 0.22604(10) 0.71266(12) 0.0243(7) Uani 1 1 d .
H10B H -0.2660 0.2406 0.7490 0.029 Uiso 1 1 calc R
C11A C -0.3715(3) 0.20601(10) 0.68337(12) 0.0276(7) Uani 1 1 d .
H11B H -0.4707 0.2068 0.6995 0.033 Uiso 1 1 calc R
C12A C -0.3490(4) 0.18466(10) 0.63024(12) 0.0261(7) Uani 1 1 d .
C13A C -0.2054(3) 0.18328(10) 0.60648(12) 0.0263(7) Uani 1 1 d .
H13B H -0.1904 0.1687 0.5701 0.032 Uiso 1 1 calc R
C14A C -0.0834(3) 0.20324(10) 0.63595(12) 0.0244(7) Uani 1 1 d .
H14B H 0.0156 0.2020 0.6197 0.029 Uiso 1 1 calc R
C15A C 0.5393(4) 0.03526(12) 0.75665(14) 0.0456(9) Uani 1 1 d .
H15G H 0.5852 0.0576 0.7285 0.068 Uiso 1 1 calc R
H15H H 0.5743 0.0009 0.7500 0.068 Uiso 1 1 calc R
H15I H 0.5696 0.0459 0.7948 0.068 Uiso 1 1 calc R
C16A C -0.4833(4) 0.16304(12) 0.60059(14) 0.0374(8) Uani 1 1 d .
C1B C 0.1126(3) 0.34729(9) 0.82568(11) 0.0169(6) Uani 1 1 d .
C2B C 0.1518(3) 0.39621(10) 0.81109(11) 0.0199(6) Uani 1 1 d .
H2B H 0.2032 0.4021 0.7763 0.024 Uiso 1 1 calc R
C3B C 0.1175(3) 0.43660(10) 0.84619(11) 0.0198(6) Uani 1 1 d .
H3B H 0.1424 0.4697 0.8348 0.024 Uiso 1 1 calc R
C4B C 0.0470(3) 0.42796(10) 0.89774(11) 0.0193(6) Uani 1 1 d .
C5B C 0.0095(3) 0.37919(9) 0.91418(11) 0.0186(6) Uani 1 1 d .
H5B H -0.0383 0.3732 0.9497 0.022 Uiso 1 1 calc R
C6B C 0.0427(3) 0.33976(10) 0.87829(11) 0.0185(6) Uani 1 1 d .
H6B H 0.0173 0.3067 0.8897 0.022 Uiso 1 1 calc R
C7B C 0.1380(3) 0.30573(9) 0.78400(11) 0.0189(6) Uani 1 1 d .
H7B H 0.2368 0.3114 0.7639 0.023 Uiso 1 1 calc R
C8B C 0.0100(3) 0.30118(9) 0.73987(11) 0.0162(6) Uani 1 1 d .
H8B H -0.0899 0.3043 0.7600 0.019 Uiso 1 1 calc R
C9B C 0.0170(3) 0.34083(9) 0.69431(11) 0.0151(6) Uani 1 1 d .
C10B C 0.1309(3) 0.34165(10) 0.65308(11) 0.0207(6) Uani 1 1 d .
H10C H 0.2047 0.3156 0.6523 0.025 Uiso 1 1 calc R
C11B C 0.1386(3) 0.37975(10) 0.61318(12) 0.0232(7) Uani 1 1 d .
H11C H 0.2167 0.3798 0.5853 0.028 Uiso 1 1 calc R
C12B C 0.0312(3) 0.41771(10) 0.61451(11) 0.0221(7) Uani 1 1 d .
C13B C -0.0827(3) 0.41764(10) 0.65545(11) 0.0232(7) Uani 1 1 d .
H13C H -0.1557 0.4439 0.6563 0.028 Uiso 1 1 calc R
C14B C -0.0899(3) 0.37940(9) 0.69500(11) 0.0204(6) Uani 1 1 d .
H14C H -0.1683 0.3795 0.7228 0.025 Uiso 1 1 calc R
C15B C 0.0261(4) 0.51524(10) 0.91939(13) 0.0311(8) Uani 1 1 d .
H15K H 0.1329 0.5216 0.9095 0.047 Uiso 1 1 calc R
H15L H -0.0043 0.5375 0.9505 0.047 Uiso 1 1 calc R
H15J H -0.0384 0.5216 0.8862 0.047 Uiso 1 1 calc R
C16B C 0.0366(4) 0.45850(12) 0.57135(14) 0.0371(8) Uani 1 1 d .
C1C C 0.8139(3) 0.68671(10) 0.60603(11) 0.0199(6) Uani 1 1 d .
C2C C 0.8689(4) 0.63835(10) 0.59768(13) 0.0299(8) Uani 1 1 d .
H2C H 0.9752 0.6319 0.5999 0.036 Uiso 1 1 calc R
C3C C 0.7686(4) 0.59965(11) 0.58618(14) 0.0387(9) Uani 1 1 d .
H3C H 0.8070 0.5669 0.5800 0.046 Uiso 1 1 calc R
C4C C 0.6141(4) 0.60800(11) 0.58351(13) 0.0355(8) Uani 1 1 d .
C5C C 0.5575(4) 0.65545(11) 0.59234(12) 0.0314(8) Uani 1 1 d .
H5C H 0.4509 0.6615 0.5912 0.038 Uiso 1 1 calc R
C6C C 0.6585(3) 0.69417(10) 0.60287(12) 0.0252(7) Uani 1 1 d .
H6C H 0.6195 0.7270 0.6081 0.030 Uiso 1 1 calc R
C7C C 0.9201(3) 0.73002(10) 0.61504(11) 0.0206(6) Uani 1 1 d .
H7C H 1.0167 0.7173 0.6323 0.025 Uiso 1 1 calc R
C8C C 0.9593(3) 0.75979(9) 0.56096(11) 0.0177(6) Uani 1 1 d .
H8C H 0.8666 0.7606 0.5363 0.021 Uiso 1 1 calc R
C9C C 1.0897(3) 0.73875(9) 0.52636(11) 0.0178(6) Uani 1 1 d .
C10C C 1.0625(3) 0.70753(10) 0.48062(12) 0.0273(7) Uani 1 1 d .
H10 H 0.9605 0.6993 0.4709 0.033 Uiso 1 1 calc R
C11C C 1.1818(4) 0.68791(11) 0.44854(13) 0.0307(8) Uani 1 1 d .
H11 H 1.1607 0.6659 0.4179 0.037 Uiso 1 1 calc R
C12C C 1.3304(3) 0.70045(10) 0.46126(12) 0.0251(7) Uani 1 1 d .
C13C C 1.3590(3) 0.73177(11) 0.50612(13) 0.0316(8) Uani 1 1 d .
H13 H 1.4608 0.7410 0.5150 0.038 Uiso 1 1 calc R
C14C C 1.2391(3) 0.75009(11) 0.53867(13) 0.0309(8) Uani 1 1 d .
H14 H 1.2609 0.7710 0.5703 0.037 Uiso 1 1 calc R
C15C C 0.3659(5) 0.57503(14) 0.56698(18) 0.0729(14) Uani 1 1 d .
H15C H 0.3249 0.5861 0.6036 0.109 Uiso 1 1 calc R
H15A H 0.3161 0.5437 0.5557 0.109 Uiso 1 1 calc R
H15B H 0.3466 0.6007 0.5382 0.109 Uiso 1 1 calc R
C16C C 1.4583(4) 0.67915(12) 0.42727(14) 0.0355(8) Uani 1 1 d .
C1D C 0.8788(3) 0.85503(10) 0.67381(11) 0.0170(6) Uani 1 1 d .
C2D C 0.8288(3) 0.90387(10) 0.66333(11) 0.0210(7) Uani 1 1 d .
H2D H 0.7741 0.9108 0.6294 0.025 Uiso 1 1 calc R
C3D C 0.8566(3) 0.94212(10) 0.70094(11) 0.0204(6) Uani 1 1 d .
H3D H 0.8229 0.9751 0.6927 0.024 Uiso 1 1 calc R
C4D C 0.9341(3) 0.93232(10) 0.75077(11) 0.0198(6) Uani 1 1 d .
C5D C 0.9851(3) 0.88435(10) 0.76233(11) 0.0203(6) Uani 1 1 d .
H5D H 1.0399 0.8776 0.7962 0.024 Uiso 1 1 calc R
C6D C 0.9553(3) 0.84623(10) 0.72383(11) 0.0203(6) Uani 1 1 d .
H6D H 0.9885 0.8132 0.7322 0.024 Uiso 1 1 calc R
C7D C 0.8555(3) 0.81560(10) 0.62898(11) 0.0200(6) Uani 1 1 d .
H7D H 0.7569 0.8220 0.6090 0.024 Uiso 1 1 calc R
C8D C 0.9842(3) 0.81254(9) 0.58488(11) 0.0171(6) Uani 1 1 d .
H8D H 1.0831 0.8124 0.6060 0.020 Uiso 1 1 calc R
C9D C 0.9919(3) 0.85390(9) 0.54123(11) 0.0167(6) Uani 1 1 d .
C10D C 0.8881(3) 0.85752(10) 0.49659(11) 0.0204(6) Uani 1 1 d .
H10A H 0.8054 0.8347 0.4944 0.024 Uiso 1 1 calc R
C11D C 0.9045(3) 0.89426(10) 0.45534(12) 0.0229(7) Uani 1 1 d .
H11A H 0.8328 0.8964 0.4252 0.027 Uiso 1 1 calc R
C12D C 1.0248(3) 0.92775(9) 0.45793(11) 0.0195(6) Uani 1 1 d .
C13D C 1.1253(3) 0.92553(10) 0.50281(12) 0.0235(7) Uani 1 1 d .
H13A H 1.2069 0.9488 0.5054 0.028 Uiso 1 1 calc R
C14D C 1.1068(3) 0.88904(10) 0.54435(12) 0.0213(7) Uani 1 1 d .
H14A H 1.1749 0.8883 0.5757 0.026 Uiso 1 1 calc R
C15D C 1.0472(4) 0.96684(12) 0.83431(13) 0.0456(10) Uani 1 1 d .
H15D H 1.0031 0.9414 0.8593 0.068 Uiso 1 1 calc R
H15F H 1.0545 0.9987 0.8548 0.068 Uiso 1 1 calc R
H15E H 1.1491 0.9562 0.8223 0.068 Uiso 1 1 calc R
C16D C 1.0507(4) 0.96368(11) 0.41093(13) 0.0297(7) Uani 1 1 d .
F1A F -0.5965(3) 0.19409(8) 0.59534(12) 0.0922(10) Uani 1 1 d .
F2A F -0.4494(3) 0.14557(10) 0.54877(9) 0.0870(9) Uani 1 1 d .
F3A F -0.5407(2) 0.12324(7) 0.62752(8) 0.0525(6) Uani 1 1 d .
F1B F -0.0757(3) 0.45640(10) 0.53588(11) 0.1116(12) Uani 1 1 d .
F2B F 0.1645(3) 0.45892(7) 0.54067(8) 0.0605(6) Uani 1 1 d .
F3B F 0.0316(3) 0.50365(7) 0.59450(9) 0.0663(7) Uani 1 1 d .
F1C F 1.4702(2) 0.62956(7) 0.43292(9) 0.0590(6) Uani 1 1 d .
F2C F 1.4463(3) 0.68780(8) 0.37193(8) 0.0705(7) Uani 1 1 d .
F3C F 1.5946(2) 0.69726(7) 0.44124(9) 0.0596(6) Uani 1 1 d .
F1D F 1.1253(2) 0.94277(7) 0.36709(8) 0.0507(6) Uani 1 1 d .
F2D F 0.9229(2) 0.98289(7) 0.38980(8) 0.0510(6) Uani 1 1 d .
F3D F 1.1357(2) 1.00321(6) 0.42628(7) 0.0426(5) Uani 1 1 d .
O1 O 0.1421(2) 0.25745(6) 0.81145(8) 0.0242(5) Uani 1 1 d .
O1' O 0.8517(2) 0.76624(7) 0.65367(8) 0.0267(5) Uani 1 1 d .
O4A O 0.3779(3) 0.03718(7) 0.75180(9) 0.0397(6) Uani 1 1 d .
O4B O 0.0089(2) 0.46412(6) 0.93685(8) 0.0260(5) Uani 1 1 d .
O4C O 0.5256(3) 0.56702(8) 0.57205(10) 0.0564(7) Uani 1 1 d .
O4D O 0.9526(2) 0.97299(7) 0.78566(8) 0.0282(5) Uani 1 1 d .

loop_
_atom_site_aniso_label
_atom_site_aniso_U_11
_atom_site_aniso_U_22
_atom_site_aniso_U_33
_atom_site_aniso_U_23
_atom_site_aniso_U_13
_atom_site_aniso_U_12
C1A 0.0295(18) 0.0157(15) 0.0165(15) 0.0014(12) -0.0014(13) 0.0006(12)
C2A 0.0264(19) 0.0211(15) 0.0210(16) -0.0018(13) -0.0002(13) -0.0026(13)
C3A 0.0240(18) 0.0284(17) 0.0290(18) -0.0001(14) -0.0028(14) 0.0065(14)
C4A 0.042(2) 0.0184(16) 0.0257(18) -0.0008(13) -0.0014(15) 0.0087(14)
C5A 0.038(2) 0.0175(16) 0.044(2) 0.0004(15) -0.0062(16) -0.0030(14)
C6A 0.0298(19) 0.0197(16) 0.041(2) 0.0024(15) -0.0053(15) 0.0004(14)
C7A 0.0238(17) 0.0182(15) 0.0178(15) -0.0015(12) -0.0034(13) -0.0011(12)
C8A 0.0203(16) 0.0167(14) 0.0173(15) -0.0012(12) 0.0012(12) 0.0004(11)
C9A 0.0246(17) 0.0134(14) 0.0164(15) 0.0004(12) -0.0013(12) -0.0021(12)
C10A 0.0286(18) 0.0244(16) 0.0198(16) -0.0029(13) 0.0016(14) -0.0057(13)
C11A 0.0243(18) 0.0328(18) 0.0256(18) -0.0009(14) 0.0017(14) -0.0051(13)
C12A 0.035(2) 0.0222(16) 0.0217(17) 0.0009(13) -0.0080(14) -0.0105(13)
C13A 0.038(2) 0.0221(16) 0.0186(16) -0.0032(13) -0.0016(14) -0.0020(14)
C14A 0.0290(18) 0.0212(16) 0.0229(17) -0.0009(13) 0.0007(14) 0.0004(13)
C15A 0.055(3) 0.036(2) 0.047(2) -0.0017(17) 0.0012(19) 0.0219(18)
C16A 0.044(2) 0.038(2) 0.030(2) 0.0038(17) -0.0082(17) -0.0164(17)
C1B 0.0150(15) 0.0183(15) 0.0174(15) -0.0026(12) -0.0015(12) 0.0007(11)
C2B 0.0216(17) 0.0210(15) 0.0172(15) 0.0012(12) 0.0019(13) -0.0015(12)
C3B 0.0215(17) 0.0143(14) 0.0235(16) 0.0001(12) -0.0015(13) -0.0031(12)
C4B 0.0186(16) 0.0208(15) 0.0185(16) -0.0050(12) -0.0021(12) 0.0032(12)
C5B 0.0169(16) 0.0225(15) 0.0164(15) 0.0017(12) 0.0009(12) -0.0026(12)
C6B 0.0177(16) 0.0176(15) 0.0204(16) 0.0011(12) -0.0054(12) -0.0007(11)
C7B 0.0191(16) 0.0176(15) 0.0199(16) 0.0009(12) -0.0005(12) 0.0026(12)
C8B 0.0152(15) 0.0158(14) 0.0178(15) -0.0020(12) -0.0002(12) -0.0016(11)
C9B 0.0131(15) 0.0140(14) 0.0181(15) -0.0028(12) -0.0014(12) -0.0027(11)
C10B 0.0203(17) 0.0208(15) 0.0208(16) -0.0015(13) 0.0010(13) 0.0022(12)
C11B 0.0233(18) 0.0285(17) 0.0178(16) 0.0026(13) 0.0036(13) -0.0023(13)
C12B 0.0325(19) 0.0164(15) 0.0174(16) 0.0002(12) -0.0007(13) -0.0016(13)
C13B 0.0295(18) 0.0191(15) 0.0211(16) -0.0005(13) -0.0029(14) 0.0021(13)
C14B 0.0204(17) 0.0223(15) 0.0185(16) -0.0033(13) 0.0034(12) 0.0009(12)
C15B 0.038(2) 0.0208(16) 0.0345(19) -0.0054(14) 0.0039(16) 0.0026(14)
C16B 0.046(2) 0.032(2) 0.033(2) 0.0088(16) -0.0022(18) -0.0023(16)
C1C 0.0258(18) 0.0203(15) 0.0138(15) -0.0006(12) 0.0000(12) 0.0003(12)
C2C 0.033(2) 0.0235(17) 0.0336(19) 0.0008(14) -0.0020(15) 0.0052(14)
C3C 0.055(3) 0.0172(17) 0.044(2) -0.0023(15) -0.0042(18) 0.0032(16)
C4C 0.050(2) 0.0283(18) 0.0287(19) 0.0059(15) -0.0068(17) -0.0174(16)
C5C 0.0291(19) 0.0341(19) 0.0309(19) 0.0089(15) 0.0013(15) -0.0073(15)
C6C 0.0303(19) 0.0208(16) 0.0245(17) 0.0035(13) 0.0048(14) 0.0010(13)
C7C 0.0244(17) 0.0210(15) 0.0163(15) -0.0020(12) 0.0025(13) 0.0018(12)
C8C 0.0174(16) 0.0172(14) 0.0185(15) -0.0002(12) -0.0014(12) -0.0014(11)
C9C 0.0224(17) 0.0158(14) 0.0154(15) 0.0019(12) -0.0011(12) 0.0018(12)
C10C 0.0276(19) 0.0297(17) 0.0247(17) -0.0098(14) 0.0014(14) -0.0033(13)
C11C 0.038(2) 0.0295(17) 0.0248(17) -0.0139(14) 0.0039(15) -0.0007(15)
C12C 0.0331(19) 0.0223(16) 0.0200(16) 0.0009(13) 0.0037(14) 0.0091(13)
C13C 0.0214(18) 0.0423(19) 0.0310(19) -0.0117(16) -0.0016(14) 0.0047(14)
C14C 0.0267(19) 0.0397(19) 0.0263(18) -0.0156(15) -0.0034(14) 0.0038(14)
C15C 0.075(3) 0.067(3) 0.077(3) 0.036(2) -0.038(3) -0.051(2)
C16C 0.043(2) 0.034(2) 0.030(2) -0.0033(15) 0.0062(17) 0.0085(16)
C1D 0.0151(16) 0.0205(15) 0.0154(15) -0.0033(12) 0.0049(12) -0.0055(11)
C2D 0.0181(16) 0.0275(16) 0.0175(15) 0.0046(13) 0.0016(13) -0.0007(12)
C3D 0.0223(17) 0.0140(14) 0.0247(16) 0.0033(13) 0.0032(13) 0.0015(12)
C4D 0.0232(17) 0.0184(15) 0.0178(15) -0.0030(12) 0.0058(13) -0.0054(12)
C5D 0.0224(17) 0.0212(15) 0.0174(16) 0.0009(12) -0.0010(13) -0.0022(12)
C6D 0.0199(17) 0.0201(15) 0.0208(16) -0.0001(12) 0.0038(13) -0.0004(12)
C7D 0.0188(16) 0.0221(15) 0.0190(16) -0.0008(12) 0.0017(12) -0.0028(12)
C8D 0.0170(16) 0.0183(14) 0.0159(15) -0.0001(12) 0.0008(12) -0.0009(11)
C9D 0.0166(16) 0.0197(14) 0.0139(14) -0.0026(12) 0.0056(12) 0.0031(12)
C10D 0.0183(16) 0.0237(15) 0.0192(16) -0.0004(13) -0.0001(13) -0.0001(12)
C11D 0.0235(18) 0.0274(16) 0.0177(16) -0.0003(13) -0.0033(13) 0.0009(13)
C12D 0.0212(17) 0.0178(15) 0.0195(16) 0.0023(12) 0.0056(13) 0.0021(12)
C13D 0.0194(17) 0.0234(16) 0.0276(17) 0.0022(13) 0.0022(13) -0.0042(12)
C14D 0.0196(17) 0.0234(16) 0.0208(16) -0.0016(13) -0.0010(13) -0.0001(12)
C15D 0.079(3) 0.0305(19) 0.0271(19) -0.0074(16) -0.0184(19) -0.0094(18)
C16D 0.0276(19) 0.0300(18) 0.0315(19) 0.0015(15) 0.0023(15) -0.0018(15)
F1A 0.0724(18) 0.0417(13) 0.163(3) -0.0135(14) -0.0838(18) 0.0011(12)
F2A 0.0805(19) 0.150(2) 0.0306(13) -0.0289(14) -0.0001(12) -0.0642(16)
F3A 0.0576(14) 0.0441(12) 0.0558(13) 0.0025(10) -0.0146(11) -0.0295(10)
F1B 0.112(2) 0.119(2) 0.105(2) 0.0917(18) -0.0806(18) -0.0700(18)
F2B 0.0837(17) 0.0423(12) 0.0555(14) 0.0222(11) 0.0355(13) 0.0109(11)
F3B 0.111(2) 0.0244(11) 0.0638(15) 0.0136(11) 0.0305(14) 0.0118(11)
F1C 0.0666(15) 0.0279(11) 0.0825(16) -0.0017(11) 0.0369(12) 0.0180(10)
F2C 0.0902(18) 0.0960(17) 0.0252(12) 0.0008(12) 0.0205(11) 0.0511(14)
F3C 0.0377(14) 0.0613(14) 0.0797(17) -0.0257(12) 0.0265(12) 0.0012(10)
F1D 0.0829(16) 0.0338(11) 0.0354(11) 0.0091(9) 0.0261(11) 0.0059(10)
F2D 0.0366(13) 0.0582(13) 0.0583(14) 0.0361(11) -0.0066(10) 0.0023(10)
F3D 0.0545(13) 0.0306(10) 0.0427(12) 0.0114(9) -0.0025(10) -0.0135(9)
O1 0.0360(13) 0.0142(10) 0.0223(11) -0.0011(8) -0.0078(9) 0.0042(9)
O1' 0.0418(14) 0.0179(10) 0.0206(11) -0.0036(9) 0.0102(10) -0.0057(9)
O4A 0.0518(16) 0.0205(11) 0.0469(15) -0.0046(11) -0.0035(12) 0.0141(10)
O4B 0.0359(13) 0.0188(10) 0.0232(11) -0.0066(9) 0.0024(9) 0.0034(9)
O4C 0.075(2) 0.0335(14) 0.0604(17) 0.0090(12) -0.0200(15) -0.0323(13)
O4D 0.0442(14) 0.0187(11) 0.0216(11) -0.0046(9) -0.0027(10) -0.0036(9)

loop_
_atom_type_symbol
_atom_type_description
_atom_type_scat_dispersion_real
_atom_type_scat_dispersion_imag
_atom_type_scat_source
C C 0.0033 0.0016 'International Tables Vol C Tables 4.2.6.8 and 6.1.1.4'
H H 0.0000 0.0000 'International Tables Vol C Tables 4.2.6.8 and 6.1.1.4'
O O 0.0106 0.0060 'International Tables Vol C Tables 4.2.6.8 and 6.1.1.4'
F F 0.0171 0.0103 'International Tables Vol C Tables 4.2.6.8 and 6.1.1.4'

loop_
_geom_angle_atom_site_label_1
_geom_angle_atom_site_label_2
_geom_angle_atom_site_label_3
_geom_angle
C2A C1A C6A 117.9(3)
C2A C1A C7A 122.5(2)
C6A C1A C7A 119.6(3)
C1A C2A C3A 122.3(3)
C1A C2A H2A 118.9
C3A C2A H2A 118.9
C4A C3A C2A 118.9(3)
C4A C3A H3A 120.5
C2A C3A H3A 120.5
O4A C4A C5A 116.3(3)
O4A C4A C3A 124.1(3)
C5A C4A C3A 119.6(3)
C6A C5A C4A 120.3(3)
C6A C5A H5A 119.9
C4A C5A H5A 119.9
C5A C6A C1A 121.0(3)
C5A C6A H6A 119.5
C1A C6A H6A 119.5
O1 C7A C1A 111.0(2)
O1 C7A C8A 105.3(2)
C1A C7A C8A 114.6(2)
O1 C7A H7A 108.6
C1A C7A H7A 108.6
C8A C7A H7A 108.6
C9A C8A C8B 115.0(2)
C9A C8A C7A 113.9(2)
C8B C8A C7A 100.9(2)
C9A C8A H8A 108.9
C8B C8A H8A 108.9
C7A C8A H8A 108.9
C14A C9A C10A 118.9(3)
C14A C9A C8A 120.6(3)
C10A C9A C8A 120.5(2)
C11A C10A C9A 120.2(3)
C11A C10A H10B 119.9
C9A C10A H10B 119.9
C10A C11A C12A 120.1(3)
C10A C11A H11B 120.0
C12A C11A H11B 120.0
C13A C12A C11A 120.4(3)
C13A C12A C16A 121.5(3)
C11A C12A C16A 118.0(3)
C12A C13A C14A 119.6(3)
C12A C13A H13B 120.2
C14A C13A H13B 120.2
C13A C14A C9A 120.9(3)
C13A C14A H14B 119.6
C9A C14A H14B 119.6
O4A C15A H15G 109.5
O4A C15A H15H 109.5
H15G C15A H15H 109.5
O4A C15A H15I 109.5
H15G C15A H15I 109.5
H15H C15A H15I 109.5
F1A C16A F3A 105.3(3)
F1A C16A F2A 107.8(3)
F3A C16A F2A 103.8(3)
F1A C16A C12A 113.7(3)
F3A C16A C12A 112.6(3)
F2A C16A C12A 112.8(3)
C2B C1B C6B 117.5(2)
C2B C1B C7B 119.8(2)
C6B C1B C7B 122.6(2)
C3B C2B C1B 121.8(3)
C3B C2B H2B 119.1
C1B C2B H2B 119.1
C4B C3B C2B 119.3(2)
C4B C3B H3B 120.4
C2B C3B H3B 120.4
O4B C4B C3B 125.4(2)
O4B C4B C5B 114.3(2)
C3B C4B C5B 120.3(2)
C6B C5B C4B 119.4(3)
C6B C5B H5B 120.3
C4B C5B H5B 120.3
C5B C6B C1B 121.7(2)
C5B C6B H6B 119.2
C1B C6B H6B 119.2
O1 C7B C1B 111.8(2)
O1 C7B C8B 104.5(2)
C1B C7B C8B 113.2(2)
O1 C7B H7B 109.0
C1B C7B H7B 109.0
C8B C7B H7B 109.0
C9B C8B C8A 117.0(2)
C9B C8B C7B 113.3(2)
C8A C8B C7B 101.0(2)
C9B C8B H8B 108.3
C8A C8B H8B 108.3
C7B C8B H8B 108.3
C14B C9B C10B 118.6(2)
C14B C9B C8B 118.9(2)
C10B C9B C8B 122.4(2)
C11B C10B C9B 121.2(3)
C11B C10B H10C 119.4
C9B C10B H10C 119.4
C12B C11B C10B 119.3(3)
C12B C11B H11C 120.4
C10B C11B H11C 120.4
C11B C12B C13B 120.3(3)
C11B C12B C16B 119.9(3)
C13B C12B C16B 119.8(3)
C14B C13B C12B 120.1(3)
C14B C13B H13C 120.0
C12B C13B H13C 120.0
C13B C14B C9B 120.5(3)
C13B C14B H14C 119.8
C9B C14B H14C 119.8
O4B C15B H15K 109.5
O4B C15B H15L 109.5
H15K C15B H15L 109.5
O4B C15B H15J 109.5
H15K C15B H15J 109.5
H15L C15B H15J 109.5
F1B C16B F3B 106.3(3)
F1B C16B F2B 106.9(3)
F3B C16B F2B 104.1(3)
F1B C16B C12B 112.6(3)
F3B C16B C12B 112.6(3)
F2B C16B C12B 113.7(3)
C6C C1C C2C 118.0(3)
C6C C1C C7C 120.7(2)
C2C C1C C7C 121.3(3)
C3C C2C C1C 120.0(3)
C3C C2C H2C 120.0
C1C C2C H2C 120.0
C4C C3C C2C 121.0(3)
C4C C3C H3C 119.5
C2C C3C H3C 119.5
O4C C4C C3C 116.0(3)
O4C C4C C5C 124.2(3)
C3C C4C C5C 119.8(3)
C4C C5C C6C 118.9(3)
C4C C5C H5C 120.5
C6C C5C H5C 120.5
C1C C6C C5C 122.3(3)
C1C C6C H6C 118.8
C5C C6C H6C 118.8
O1' C7C C1C 110.2(2)
O1' C7C C8C 105.4(2)
C1C C7C C8C 114.8(2)
O1' C7C H7C 108.8
C1C C7C H7C 108.8
C8C C7C H7C 108.8
C9C C8C C8D 115.6(2)
C9C C8C C7C 115.0(2)
C8D C8C C7C 101.7(2)
C9C C8C H8C 108.1
C8D C8C H8C 108.1
C7C C8C H8C 108.1
C14C C9C C10C 117.4(3)
C14C C9C C8C 121.7(2)
C10C C9C C8C 120.9(2)
C9C C10C C11C 121.3(3)
C9C C10C H10 119.3
C11C C10C H10 119.3
C12C C11C C10C 120.1(3)
C12C C11C H11 120.0
C10C C11C H11 120.0
C13C C12C C11C 119.3(3)
C13C C12C C16C 120.6(3)
C11C C12C C16C 120.2(3)
C12C C13C C14C 120.1(3)
C12C C13C H13 120.0
C14C C13C H13 120.0
C9C C14C C13C 121.8(3)
C9C C14C H14 119.1
C13C C14C H14 119.1
O4C C15C H15C 109.5
O4C C15C H15A 109.5
H15C C15C H15A 109.5
O4C C15C H15B 109.5
H15C C15C H15B 109.5
H15A C15C H15B 109.5
F2C C16C F3C 104.5(3)
F2C C16C F1C 106.1(3)
F3C C16C F1C 105.4(3)
F2C C16C C12C 113.6(3)
F3C C16C C12C 113.9(3)
F1C C16C C12C 112.5(3)
C6D C1D C2D 117.6(2)
C6D C1D C7D 123.2(2)
C2D C1D C7D 119.1(2)
C3D C2D C1D 121.6(3)
C3D C2D H2D 119.2
C1D C2D H2D 119.2
C2D C3D C4D 119.6(2)
C2D C3D H3D 120.2
C4D C3D H3D 120.2
O4D C4D C3D 114.7(2)
O4D C4D C5D 125.2(3)
C3D C4D C5D 120.1(2)
C4D C5D C6D 119.3(3)
C4D C5D H5D 120.3
C6D C5D H5D 120.3
C1D C6D C5D 121.7(3)
C1D C6D H6D 119.1
C5D C6D H6D 119.1
O1' C7D C1D 111.1(2)
O1' C7D C8D 103.9(2)
C1D C7D C8D 114.3(2)
O1' C7D H7D 109.1
C1D C7D H7D 109.1
C8D C7D H7D 109.1
C9D C8D C8C 115.3(2)
C9D C8D C7D 117.0(2)
C8C C8D C7D 101.1(2)
C9D C8D H8D 107.6
C8C C8D H8D 107.6
C7D C8D H8D 107.6
C14D C9D C10D 118.1(3)
C14D C9D C8D 119.6(2)
C10D C9D C8D 122.3(2)
C11D C10D C9D 120.6(3)
C11D C10D H10A 119.7
C9D C10D H10A 119.7
C12D C11D C10D 120.3(3)
C12D C11D H11A 119.8
C10D C11D H11A 119.8
C13D C12D C11D 119.6(3)
C13D C12D C16D 120.2(3)
C11D C12D C16D 120.1(3)
C12D C13D C14D 119.7(3)
C12D C13D H13A 120.2
C14D C13D H13A 120.2
C9D C14D C13D 121.7(3)
C9D C14D H14A 119.2
C13D C14D H14A 119.2
O4D C15D H15D 109.5
O4D C15D H15F 109.5
H15D C15D H15F 109.5
O4D C15D H15E 109.5
H15D C15D H15E 109.5
H15F C15D H15E 109.5
F2D C16D F3D 105.4(2)
F2D C16D F1D 106.5(3)
F3D C16D F1D 105.2(2)
F2D C16D C12D 113.6(3)
F3D C16D C12D 113.2(3)
F1D C16D C12D 112.3(2)
C7B O1 C7A 110.36(19)
C7D O1' C7C 110.23(19)
C4A O4A C15A 117.3(2)
C4B O4B C15B 116.8(2)
C4C O4C C15C 117.1(3)
C4D O4D C15D 117.4(2)

loop_
_geom_bond_atom_site_label_1
_geom_bond_atom_site_label_2
_geom_bond_distance
C1A C2A 1.367(4)
C1A C6A 1.400(4)
C1A C7A 1.505(4)
C2A C3A 1.395(4)
C2A H2A 0.9500
C3A C4A 1.389(4)
C3A H3A 0.9500
C4A O4A 1.376(3)
C4A C5A 1.386(4)
C5A C6A 1.378(4)
C5A H5A 0.9500
C6A H6A 0.9500
C7A O1 1.444(3)
C7A C8A 1.537(3)
C7A H7A 1.0000
C8A C9A 1.504(4)
C8A C8B 1.534(3)
C8A H8A 1.0000
C9A C14A 1.391(4)
C9A C10A 1.402(4)
C10A C11A 1.376(4)
C10A H10B 0.9500
C11A C12A 1.389(4)
C11A H11B 0.9500
C12A C13A 1.380(4)
C12A C16A 1.487(4)
C13A C14A 1.383(4)
C13A H13B 0.9500
C14A H14B 0.9500
C15A O4A 1.422(4)
C15A H15G 0.9800
C15A H15H 0.9800
C15A H15I 0.9800
C16A F1A 1.300(4)
C16A F3A 1.336(3)
C16A F2A 1.340(4)
C1B C2B 1.394(3)
C1B C6B 1.398(4)
C1B C7B 1.499(4)
C2B C3B 1.392(3)
C2B H2B 0.9500
C3B C4B 1.383(4)
C3B H3B 0.9500
C4B O4B 1.376(3)
C4B C5B 1.398(3)
C5B C6B 1.382(3)
C5B H5B 0.9500
C6B H6B 0.9500
C7B O1 1.443(3)
C7B C8B 1.535(3)
C7B H7B 1.0000
C8B C9B 1.509(3)
C8B H8B 1.0000
C9B C14B 1.394(3)
C9B C10B 1.394(4)
C10B C11B 1.387(4)
C10B H10C 0.9500
C11B C12B 1.385(4)
C11B H11C 0.9500
C12B C13B 1.389(4)
C12B C16B 1.491(4)
C13B C14B 1.384(4)
C13B H13C 0.9500
C14B H14C 0.9500
C15B O4B 1.434(3)
C15B H15K 0.9800
C15B H15L 0.9800
C15B H15J 0.9800
C16B F1B 1.293(4)
C16B F3B 1.324(3)
C16B F2B 1.335(4)
C1C C6C 1.380(4)
C1C C2C 1.393(4)
C1C C7C 1.500(4)
C2C C3C 1.385(4)
C2C H2C 0.9500
C3C C4C 1.376(4)
C3C H3C 0.9500
C4C O4C 1.369(3)
C4C C5C 1.377(4)
C5C C6C 1.385(4)
C5C H5C 0.9500
C6C H6C 0.9500
C7C O1' 1.457(3)
C7C C8C 1.541(4)
C7C H7C 1.0000
C8C C9C 1.513(4)
C8C C8D 1.533(3)
C8C H8C 1.0000
C9C C14C 1.377(4)
C9C C10C 1.383(4)
C10C C11C 1.394(4)
C10C H10 0.9500
C11C C12C 1.379(4)
C11C H11 0.9500
C12C C13C 1.371(4)
C12C C16C 1.492(4)
C13C C14C 1.391(4)
C13C H13 0.9500
C14C H14 0.9500
C15C O4C 1.424(4)
C15C H15C 0.9800
C15C H15A 0.9800
C15C H15B 0.9800
C16C F2C 1.328(3)
C16C F3C 1.331(4)
C16C F1C 1.335(3)
C1D C6D 1.376(4)
C1D C2D 1.399(4)
C1D C7D 1.505(4)
C2D C3D 1.374(4)
C2D H2D 0.9500
C3D C4D 1.382(4)
C3D H3D 0.9500
C4D O4D 1.372(3)
C4D C5D 1.384(4)
C5D C6D 1.389(4)
C5D H5D 0.9500
C6D H6D 0.9500
C7D O1' 1.442(3)
C7D C8D 1.537(4)
C7D H7D 1.0000
C8D C9D 1.511(3)
C8D H8D 1.0000
C9D C14D 1.380(4)
C9D C10D 1.395(4)
C10D C11D 1.389(4)
C10D H10A 0.9500
C11D C12D 1.385(4)
C11D H11A 0.9500
C12D C13D 1.378(4)
C12D C16D 1.483(4)
C13D C14D 1.391(4)
C13D H13A 0.9500
C14D H14A 0.9500
C15D O4D 1.425(3)
C15D H15D 0.9800
C15D H15F 0.9800
C15D H15E 0.9800
C16D F2D 1.331(3)
C16D F3D 1.343(3)
C16D F1D 1.344(3)

loop_
_geom_torsion_atom_site_label_1
_geom_torsion_atom_site_label_2
_geom_torsion_atom_site_label_3
_geom_torsion_atom_site_label_4
_geom_torsion
C6A C1A C2A C3A 0.1(4)
C7A C1A C2A C3A -177.1(3)
C1A C2A C3A C4A 0.4(4)
C2A C3A C4A O4A 179.0(3)
C2A C3A C4A C5A -0.4(4)
O4A C4A C5A C6A -179.7(3)
C3A C4A C5A C6A -0.2(5)
C4A C5A C6A C1A 0.8(5)
C2A C1A C6A C5A -0.8(4)
C7A C1A C6A C5A 176.5(3)
C2A C1A C7A O1 -26.5(4)
C6A C1A C7A O1 156.3(2)
C2A C1A C7A C8A 92.6(3)
C6A C1A C7A C8A -84.5(3)
O1 C7A C8A C9A -156.5(2)
C1A C7A C8A C9A 81.2(3)
O1 C7A C8A C8B -32.6(3)
C1A C7A C8A C8B -154.9(2)
C8B C8A C9A C14A 126.1(3)
C7A C8A C9A C14A -118.1(3)
C8B C8A C9A C10A -54.7(3)
C7A C8A C9A C10A 61.1(3)
C14A C9A C10A C11A -0.4(4)
C8A C9A C10A C11A -179.7(2)
C9A C10A C11A C12A 0.1(4)
C10A C11A C12A C13A 0.1(4)
C10A C11A C12A C16A 179.3(3)
C11A C12A C13A C14A 0.1(4)
C16A C12A C13A C14A -179.1(3)
C12A C13A C14A C9A -0.5(4)
C10A C9A C14A C13A 0.7(4)
C8A C9A C14A C13A 179.9(2)
C13A C12A C16A F1A -126.7(3)
C11A C12A C16A F1A 54.1(4)
C13A C12A C16A F3A 113.6(3)
C11A C12A C16A F3A -65.7(4)
C13A C12A C16A F2A -3.6(4)
C11A C12A C16A F2A 177.2(3)
C6B C1B C2B C3B -2.6(4)
C7B C1B C2B C3B 174.0(2)
C1B C2B C3B C4B 2.0(4)
C2B C3B C4B O4B 178.9(2)
C2B C3B C4B C5B -0.5(4)
O4B C4B C5B C6B -179.9(2)
C3B C4B C5B C6B -0.4(4)
C4B C5B C6B C1B -0.2(4)
C2B C1B C6B C5B 1.6(4)
C7B C1B C6B C5B -174.8(2)
C2B C1B C7B O1 160.0(2)
C6B C1B C7B O1 -23.7(3)
C2B C1B C7B C8B -82.2(3)
C6B C1B C7B C8B 94.1(3)
C9A C8A C8B C9B -72.2(3)
C7A C8A C8B C9B 164.7(2)
C9A C8A C8B C7B 164.2(2)
C7A C8A C8B C7B 41.2(2)
O1 C7B C8B C9B -162.0(2)
C1B C7B C8B C9B 76.0(3)
O1 C7B C8B C8A -36.0(2)
C1B C7B C8B C8A -157.9(2)
C8A C8B C9B C14B 136.0(3)
C7B C8B C9B C14B -107.0(3)
C8A C8B C9B C10B -47.1(3)
C7B C8B C9B C10B 69.9(3)
C14B C9B C10B C11B -0.3(4)
C8B C9B C10B C11B -177.1(2)
C9B C10B C11B C12B 0.2(4)
C10B C11B C12B C13B 0.2(4)
C10B C11B C12B C16B -179.1(3)
C11B C12B C13B C14B -0.4(4)
C16B C12B C13B C14B 178.9(3)
C12B C13B C14B C9B 0.3(4)
C10B C9B C14B C13B 0.0(4)
C8B C9B C14B C13B 177.0(2)
C11B C12B C16B F1B 110.5(4)
C13B C12B C16B F1B -68.7(4)
C11B C12B C16B F3B -129.3(3)
C13B C12B C16B F3B 51.4(4)
C11B C12B C16B F2B -11.3(4)
C13B C12B C16B F2B 169.5(3)
C6C C1C C2C C3C 0.5(4)
C7C C1C C2C C3C -176.2(3)
C1C C2C C3C C4C -0.8(5)
C2C C3C C4C O4C -179.8(3)
C2C C3C C4C C5C 0.0(5)
O4C C4C C5C C6C -179.1(3)
C3C C4C C5C C6C 1.1(5)
C2C C1C C6C C5C 0.6(4)
C7C C1C C6C C5C 177.4(3)
C4C C5C C6C C1C -1.4(4)
C6C C1C C7C O1' 37.0(3)
C2C C1C C7C O1' -146.3(3)
C6C C1C C7C C8C -81.7(3)
C2C C1C C7C C8C 94.9(3)
O1' C7C C8C C9C 153.5(2)
C1C C7C C8C C9C -85.1(3)
O1' C7C C8C C8D 27.9(3)
C1C C7C C8C C8D 149.3(2)
C8D C8C C9C C14C 33.2(4)
C7C C8C C9C C14C -84.8(3)
C8D C8C C9C C10C -146.2(3)
C7C C8C C9C C10C 95.7(3)
C14C C9C C10C C11C 0.6(4)
C8C C9C C10C C11C -179.9(3)
C9C C10C C11C C12C -1.6(4)
C10C C11C C12C C13C 0.8(4)
C10C C11C C12C C16C 179.5(3)
C11C C12C C13C C14C 0.8(4)
C16C C12C C13C C14C -177.9(3)
C10C C9C C14C C13C 1.0(4)
C8C C9C C14C C13C -178.4(3)
C12C C13C C14C C9C -1.8(5)
C13C C12C C16C F2C -125.8(3)
C11C C12C C16C F2C 55.6(4)
C13C C12C C16C F3C -6.2(4)
C11C C12C C16C F3C 175.1(3)
C13C C12C C16C F1C 113.7(3)
C11C C12C C16C F1C -64.9(4)
C6D C1D C2D C3D 1.1(4)
C7D C1D C2D C3D -175.3(2)
C1D C2D C3D C4D -0.9(4)
C2D C3D C4D O4D -178.6(2)
C2D C3D C4D C5D 0.9(4)
O4D C4D C5D C6D 178.4(2)
C3D C4D C5D C6D -1.1(4)
C2D C1D C6D C5D -1.3(4)
C7D C1D C6D C5D 174.9(2)
C4D C5D C6D C1D 1.3(4)
C6D C1D C7D O1' 28.3(4)
C2D C1D C7D O1' -155.5(2)
C6D C1D C7D C8D -89.0(3)
C2D C1D C7D C8D 87.2(3)
C9C C8C C8D C9D 67.4(3)
C7C C8C C8D C9D -167.4(2)
C9C C8C C8D C7D -165.4(2)
C7C C8C C8D C7D -40.2(2)
O1' C7D C8D C9D 164.9(2)
C1D C7D C8D C9D -73.8(3)
O1' C7D C8D C8C 38.8(2)
C1D C7D C8D C8C 160.1(2)
C8C C8D C9D C14D -133.2(3)
C7D C8D C9D C14D 108.1(3)
C8C C8D C9D C10D 45.5(3)
C7D C8D C9D C10D -73.2(3)
C14D C9D C10D C11D 2.7(4)
C8D C9D C10D C11D -176.0(2)
C9D C10D C11D C12D 0.2(4)
C10D C11D C12D C13D -2.3(4)
C10D C11D C12D C16D 174.0(3)
C11D C12D C13D C14D 1.4(4)
C16D C12D C13D C14D -174.9(3)
C10D C9D C14D C13D -3.6(4)
C8D C9D C14D C13D 175.1(2)
C12D C13D C14D C9D 1.6(4)
C13D C12D C16D F2D -144.2(3)
C11D C12D C16D F2D 39.6(4)
C13D C12D C16D F3D -24.0(4)
C11D C12D C16D F3D 159.7(3)
C13D C12D C16D F1D 95.0(3)
C11D C12D C16D F1D -81.3(3)
C1B C7B O1 C7A 139.0(2)
C8B C7B O1 C7A 16.1(3)
C1A C7A O1 C7B 135.2(2)
C8A C7A O1 C7B 10.6(3)
C1D C7D O1' C7C -145.6(2)
C8D C7D O1' C7C -22.2(3)
C1C C7C O1' C7D -128.1(2)
C8C C7C O1' C7D -3.7(3)
C5A C4A O4A C15A -179.6(3)
C3A C4A O4A C15A 0.9(4)
C3B C4B O4B C15B 8.5(4)
C5B C4B O4B C15B -172.1(2)
C3C C4C O4C C15C -177.7(3)
C5C C4C O4C C15C 2.5(5)
C3D C4D O4D C15D -172.6(3)
C5D C4D O4D C15D 7.9(4)
